data_7720804
loop_
_publ_author_name
'Gonz&#xe1;lez, Jonay'
'Fagundes, Vinicius K.'
'Hay, Moya A.'
'Dallerba, Elena'
'Massi, Massimiliano'
'Hall, Christopher R.'
'Giansiracusa, Marcus J.'
'Boskovic, Colette'

_publ_section_title
;
 Correlating luminescence and single-molecule magnetism for two series of
 heteroleptic lanthanoid complexes.
;
_journal_issue 4
_journal_name_full 'Dalton transactions (Cambridge, England : 2003)'
_journal_page_first 1792
_journal_page_last 1805
_journal_paper_doi 10.1039/d5dt02364e
_journal_volume 55
_journal_year 2026
_chemical_formula_moiety 'C18 H18 Cl3 Dy N4'
_chemical_formula_sum 'C18 H18 Cl3 Dy N4'
_chemical_formula_weight 559.21
_chemical_name_systematic MH3-017-DyCl
_space_group_crystal_system monoclinic
_space_group_IT_number 14
_space_group_name_Hall '-P 2ybc'
_space_group_name_H-M_alt 'P 1 21/c 1'
_atom_sites_solution_hydrogens geom
_atom_sites_solution_primary iterative
_audit_creation_date 2024-01-16
_audit_creation_method
;
Olex2 1.5
(compiled 2023.08.24 svn.re1ec1418 for OlexSys, GUI svn.r6817)
;
_audit_update_record
;
2025-12-04 deposited with the CCDC.	2025-12-18 downloaded from the CCDC.
;
_cell_angle_alpha 90
_cell_angle_beta 104.4710(10)
_cell_angle_gamma 90
_cell_formula_units_Z 4
_cell_length_a 8.60610(10)
_cell_length_b 16.21160(10)
_cell_length_c 14.63640(10)
_cell_measurement_reflns_used 22971
_cell_measurement_temperature 100.00(10)
_cell_measurement_theta_max 76.4510
_cell_measurement_theta_min 2.7460
_cell_volume 1977.27(3)
_computing_cell_refinement 'CrysAlisPro 1.171.40.14a (Rigaku OD, 2018)'
_computing_data_collection 'CrysAlisPro 1.171.40.14a (Rigaku OD, 2018)'
_computing_data_reduction 'CrysAlisPro 1.171.40.14a (Rigaku OD, 2018)'
_computing_molecular_graphics 'Olex2 1.5 (Dolomanov et al., 2009)'
_computing_publication_material 'Olex2 1.5 (Dolomanov et al., 2009)'
_computing_structure_refinement 'SHELXL 2018/3 (Sheldrick, 2015)'
_computing_structure_solution 'olex2.solve 1.5 (Bourhis et al., 2015)'
_diffrn_ambient_environment N~2~
_diffrn_ambient_temperature 100.00(10)
_diffrn_detector 'CCD plate'
_diffrn_detector_area_resol_mean 7.9
_diffrn_detector_type HyPix
_diffrn_measured_fraction_theta_full 1.000
_diffrn_measured_fraction_theta_max 0.964
_diffrn_measurement_details
;
List of Runs (angles in degrees, time in seconds):

  # Type    Start    End  Width  t~exp~   \w     \q     \k     \f   Frames
#--------------------------------------------------------------------------
  1  \w    -86.00 -16.00   0.50    0.06    --  -47.56 125.00-150.00  140
  2  \w    -85.00 -19.00   0.50    0.25    --  -91.75 125.00-120.00  132
  3  \w   -119.00 -35.00   0.50    0.06    --  -47.56 -45.00   1.70  168
  4  \w   -119.00 -34.00   0.50    0.06    --  -47.56 -44.00  51.01  170
  5  \w   -119.00 -35.00   0.50    0.06    --  -47.56 -45.00 151.59  168
  6  \w   -121.00 -51.00   0.50    0.06    --  -47.56 -37.00  90.00  140
  7  \w   -119.00 -34.00   0.50    0.06    --  -47.56 -44.00 -81.26  170
  8  \w   -119.00 -34.00   0.50    0.06    --  -47.56 -44.00-158.94  170
  9  \w   -165.00 -79.00   0.50    0.25    --  -91.75 -35.00-132.10  172
 10  \w   -163.00 -91.00   0.50    0.25    --  -91.75 -49.00-146.28  144
 11  \w   -163.00-103.00   0.50    0.25    --  -91.75 -57.00 -90.00  120
 12  \w   -163.00 -95.00   0.50    0.25    --  -91.75 -51.00  15.70  136
 13  \w   -163.00-110.00   0.50    0.25    --  -91.75 -77.00 120.00  106
 14  \w   -163.00-106.00   0.50    0.25    --  -91.75 -99.00   0.00  114
 15  \w   -163.00 -94.00   0.50    0.25    --  -91.75-125.00 -60.00  138
 16  \w   -163.00-106.00   0.50    0.25    --  -91.75 -99.00  30.00  114
 17  \w    -72.00 -19.00   0.50    0.25    --  -91.75  57.00-120.00  106
 18  \w    -72.00 -19.00   0.50    0.25    --  -91.75  57.00   0.00  106
 19  \w    -72.00 -19.00   0.50    0.25    --  -91.75  57.00  60.00  106
 20  \w    -72.00 -19.00   0.50    0.25    --  -91.75  57.00 120.00  106
 21  \w    -44.00 -18.00   0.50    0.25    --  -91.75  37.00 150.00   52
 22  \w   -114.00 -19.00   0.50    0.25    --  -91.75  77.00  60.00  190
 23  \w    -44.00 -18.00   0.50    0.25    --  -91.75  37.00   0.00   52
 24  \w    -44.00 -18.00   0.50    0.25    --  -91.75  37.00 -30.00   52
 25  \w    -44.00 -18.00   0.50    0.25    --  -91.75  37.00-150.00   52
 26  \w    -44.00 -18.00   0.50    0.25    --  -91.75  37.00-180.00   52
 27  \w    -62.00  25.00   0.50    0.06    --  -47.56  57.00-150.00  174
 28  \w    -21.00  28.00   0.50    0.06    --  -47.56  19.00-180.00   98
 29  \w    -21.00  28.00   0.50    0.06    --  -47.56  19.00 -60.00   98
 30  \w    -21.00  28.00   0.50    0.06    --  -47.56  19.00 -30.00   98
 31  \w    -21.00  28.00   0.50    0.06    --  -47.56  19.00  90.00   98
 32  \w    -26.00  34.00   0.50    0.06    --   47.56 -37.00  60.00  120
 33  \w     35.00 112.00   0.50    0.25    --  108.00-125.00 150.00  154
 34  \w     35.00 108.00   0.50    0.25    --  108.00-108.00 153.16  146
 35  \w     35.00 106.00   0.50    0.25    --  108.00 -99.00  90.00  142
 36  \w     35.00 106.00   0.50    0.25    --  108.00 -99.00   0.00  142
 37  \w     35.00 106.00   0.50    0.25    --  108.00 -99.00 -30.00  142
 38  \w     35.00 106.00   0.50    0.25    --  108.00 -99.00 -90.00  142
 39  \w     35.00 106.00   0.50    0.25    --  108.00 -99.00-120.00  142
 40  \w     35.00 106.00   0.50    0.25    --  108.00 -99.00-180.00  142
 41  \w     35.00 106.00   0.50    0.25    --  108.00 -99.00-150.00  142
 42  \w     36.00  62.00   0.50    0.25    --  108.00 -57.00 150.00   52
;
_diffrn_measurement_device 'four-circle diffractometer'
_diffrn_measurement_device_type 'XtaLAB Synergy, Dualflex, HyPix'
_diffrn_measurement_method '\w scans'
_diffrn_orient_matrix_type 'CrysAlisPro convention (1999,Acta A55,543-557)'
_diffrn_orient_matrix_UB_11 -0.0373319000
_diffrn_orient_matrix_UB_12 0.0904525000
_diffrn_orient_matrix_UB_13 -0.0297586000
_diffrn_orient_matrix_UB_21 0.0437729000
_diffrn_orient_matrix_UB_22 0.0262446000
_diffrn_orient_matrix_UB_23 0.1044740000
_diffrn_orient_matrix_UB_31 0.1757307000
_diffrn_orient_matrix_UB_32 0.0126900000
_diffrn_orient_matrix_UB_33 -0.0037029000
_diffrn_radiation_monochromator mirror
_diffrn_radiation_probe x-ray
_diffrn_radiation_type 'Cu K\a'
_diffrn_radiation_wavelength 1.54184
_diffrn_reflns_av_R_equivalents 0.0763
_diffrn_reflns_av_unetI/netI 0.0308
_diffrn_reflns_Laue_measured_fraction_full 1.000
_diffrn_reflns_Laue_measured_fraction_max 0.964
_diffrn_reflns_limit_h_max 10
_diffrn_reflns_limit_h_min -7
_diffrn_reflns_limit_k_max 19
_diffrn_reflns_limit_k_min -19
_diffrn_reflns_limit_l_max 17
_diffrn_reflns_limit_l_min -18
_diffrn_reflns_number 36893
_diffrn_reflns_point_group_measured_fraction_full 1.000
_diffrn_reflns_point_group_measured_fraction_max 0.964
_diffrn_reflns_theta_full 67.684
_diffrn_reflns_theta_max 76.976
_diffrn_reflns_theta_min 4.143
_diffrn_source 'micro-focus sealed X-ray tube'
_diffrn_source_type 'PhotonJet (Cu) X-ray Source'
_exptl_absorpt_coefficient_mu 24.021
_exptl_absorpt_correction_T_max 1.00000
_exptl_absorpt_correction_T_min 0.28326
_exptl_absorpt_correction_type multi-scan
_exptl_absorpt_process_details
;
CrysAlisPro 1.171.40.14a (Rigaku Oxford Diffraction, 2018)
Empirical absorption correction using spherical harmonics,
 implemented in SCALE3 ABSPACK scaling algorithm.
;
_exptl_crystal_colour 'clear whiteish colourless'
_exptl_crystal_colour_lustre clear
_exptl_crystal_colour_modifier whiteish
_exptl_crystal_colour_primary colourless
_exptl_crystal_density_diffrn 1.879
_exptl_crystal_description needle
_exptl_crystal_F_000 1084
_exptl_crystal_preparation 'Magnetic properties,Luminescent'
_exptl_crystal_recrystallization_method 'Re-crystallisation from solvent: Acetonitrile/Diisopropylether'
_exptl_crystal_size_max 0.278
_exptl_crystal_size_mid 0.082
_exptl_crystal_size_min 0.063
_refine_diff_density_max 1.677
_refine_diff_density_min -1.319
_refine_diff_density_rms 0.141
_refine_ls_extinction_coef 0.00016(5)
_refine_ls_extinction_expression Fc^*^=kFc[1+0.001xFc^2^\l^3^/sin(2\q)]^-1/4^
_refine_ls_extinction_method 'SHELXL-2018/3 (Sheldrick 2018)'
_refine_ls_goodness_of_fit_ref 1.158
_refine_ls_hydrogen_treatment constr
_refine_ls_matrix_type full
_refine_ls_number_parameters 236
_refine_ls_number_reflns 4023
_refine_ls_number_restraints 0
_refine_ls_restrained_S_all 1.158
_refine_ls_R_factor_all 0.0351
_refine_ls_R_factor_gt 0.0329
_refine_ls_shift/su_max 0.001
_refine_ls_shift/su_mean 0.000
_refine_ls_structure_factor_coef Fsqd
_refine_ls_weighting_details 'w=1/[\s^2^(Fo^2^)+(0.0471P)^2^+4.3872P] where P=(Fo^2^+2Fc^2^)/3'
_refine_ls_weighting_scheme calc
_refine_ls_wR_factor_gt 0.0903
_refine_ls_wR_factor_ref 0.0921
_reflns_Friedel_coverage 0.000
_reflns_number_gt 3839
_reflns_number_total 4023
_reflns_threshold_expression 'I > 2\s(I)'
_cod_data_source_file d5dt02364e2.cif
_cod_data_source_block mh3_017dyclredabs
_cod_original_cell_volume 1977.26(3)
_cod_database_code 7720804
_shelx_shelxl_version_number 2018/3
_chemical_oxdiff_formula DyC20H20N6Cl6
_shelx_space_group_comment
;
The symmetry employed for this shelxl refinement is uniquely defined
by the following loop, which should always be used as a source of
symmetry information in preference to the above space-group names.
They are only intended as comments.
;
_olex2_refinement_description
;
1.a Secondary CH2 refined with riding coordinates:
 C13(H13A,H13B), C1(H1A,H1B), C7(H7A,H7B)
1.b Aromatic/amide H refined with riding coordinates:
 C15(H15), C10(H10), C3(H3), C4(H4), C12(H12), C16(H16), C6(H6), C18(H18),
 C9(H9), C11(H11), C5(H5), C17(H17)
;
_olex2_submission_original_sample_id MH3-017-DyCl
_olex2_submission_special_instructions 'No special instructions were received'
_oxdiff_exptl_absorpt_empirical_details
;
Empirical correction (ABSPACK) includes:
- Absorption correction using spherical harmonics
- Frame scaling
;
_oxdiff_exptl_absorpt_empirical_full_max 3.936
_oxdiff_exptl_absorpt_empirical_full_min 0.430

loop_
_space_group_symop_operation_xyz
'x, y, z'
'-x, y+1/2, -z+1/2'
'-x, -y, -z'
'x, -y-1/2, z-1/2'

loop_
_atom_site_label
_atom_site_type_symbol
_atom_site_fract_x
_atom_site_fract_y
_atom_site_fract_z
_atom_site_U_iso_or_equiv
_atom_site_adp_type
_atom_site_occupancy
_atom_site_site_symmetry_order
_atom_site_calc_flag
_atom_site_refinement_flags_posn
_atom_site_refinement_flags_adp
_atom_site_refinement_flags_occupancy
_atom_site_disorder_assembly
_atom_site_disorder_group
Dy5 Dy 0.77971(2) 0.14817(2) 0.24306(2) 0.01124(10) Uani 1 1 d . . . . .
Cl2 Cl 0.86123(10) -0.00830(5) 0.26135(6) 0.01628(19) Uani 1 1 d . . . . .
N2 N 0.8315(4) 0.1179(2) 0.0838(2) 0.0153(6) Uani 1 1 d . . . . .
N3 N 1.0429(4) 0.1606(2) 0.3668(2) 0.0138(6) Uani 1 1 d . . . . .
C2 C 0.9717(5) 0.1406(2) 0.0671(3) 0.0142(8) Uani 1 1 d . . . . .
C14 C 0.7743(4) 0.3460(2) 0.1697(3) 0.0138(8) Uani 1 1 d . . . . .
N4 N 0.7035(4) 0.2973(2) 0.2210(2) 0.0140(6) Uani 1 1 d . . . . .
C15 C 0.7250(5) 0.4269(2) 0.1472(3) 0.0192(8) Uani 1 1 d . . . . .
H15 H 0.778512 0.460156 0.111140 0.023 Uiso 1 1 calc R U . . .
C10 C 1.3385(5) 0.1702(3) 0.4978(3) 0.0196(8) Uani 1 1 d . . . . .
H10 H 1.439918 0.173283 0.542094 0.024 Uiso 1 1 calc R U . . .
C3 C 1.0184(5) 0.1191(3) -0.0141(3) 0.0184(8) Uani 1 1 d . . . . .
H3 H 1.118469 0.136964 -0.023407 0.022 Uiso 1 1 calc R U . . .
C13 C 0.9058(4) 0.3075(2) 0.1327(3) 0.0125(7) Uani 1 1 d . . . . .
H13A H 0.859543 0.284855 0.068921 0.015 Uiso 1 1 calc R U . . .
H13B H 0.984988 0.350407 0.127405 0.015 Uiso 1 1 calc R U . . .
N1 N 0.9880(3) 0.24058(19) 0.1958(2) 0.0112(6) Uani 1 1 d . . . . .
C4 C 0.9152(5) 0.0709(3) -0.0810(3) 0.0218(8) Uani 1 1 d . . . . .
H4 H 0.943278 0.055369 -0.137382 0.026 Uiso 1 1 calc R U . . .
C12 C 1.0810(5) 0.1085(3) 0.4408(3) 0.0177(8) Uani 1 1 d . . . . .
H12 H 1.004713 0.067976 0.447274 0.021 Uiso 1 1 calc R U . . .
C1 C 1.0822(4) 0.1894(2) 0.1449(3) 0.0140(7) Uani 1 1 d . . . . .
H1A H 1.151809 0.151027 0.189793 0.017 Uiso 1 1 calc R U . . .
H1B H 1.151846 0.225388 0.117630 0.017 Uiso 1 1 calc R U . . .
C7 C 1.0996(4) 0.2782(2) 0.2796(3) 0.0144(7) Uani 1 1 d . . . . .
H7A H 1.045882 0.325411 0.301697 0.017 Uiso 1 1 calc R U . . .
H7B H 1.195260 0.299466 0.261174 0.017 Uiso 1 1 calc R U . . .
C16 C 0.5975(5) 0.4585(3) 0.1779(3) 0.0214(8) Uani 1 1 d . . . . .
H16 H 0.561698 0.513464 0.163207 0.026 Uiso 1 1 calc R U . . .
C6 C 0.7336(5) 0.0706(3) 0.0172(3) 0.0198(8) Uani 1 1 d . . . . .
H6 H 0.633811 0.053459 0.027551 0.024 Uiso 1 1 calc R U . . .
C18 C 0.5797(5) 0.3286(3) 0.2514(3) 0.0197(8) Uani 1 1 d . . . . .
H18 H 0.529477 0.294571 0.288543 0.024 Uiso 1 1 calc R U . . .
C8 C 1.1517(4) 0.2179(2) 0.3584(3) 0.0141(7) Uani 1 1 d . . . . .
C9 C 1.3005(4) 0.2240(3) 0.4225(3) 0.0195(8) Uani 1 1 d . . . . .
H9 H 1.375243 0.264857 0.414681 0.023 Uiso 1 1 calc R U . . .
Cl3 Cl 0.67938(11) 0.15164(6) 0.39742(7) 0.0222(2) Uani 1 1 d . . . . .
C11 C 1.2267(4) 0.1113(3) 0.5080(3) 0.0183(8) Uani 1 1 d . . . . .
H11 H 1.249377 0.073961 0.559644 0.022 Uiso 1 1 calc R U . . .
Cl1 Cl 0.48078(10) 0.13077(6) 0.14774(7) 0.0216(2) Uani 1 1 d . . . . .
C5 C 0.7718(5) 0.0460(3) -0.0647(3) 0.0208(8) Uani 1 1 d . . . . .
H5 H 0.700099 0.012335 -0.109231 0.025 Uiso 1 1 calc R U . . .
C17 C 0.5231(5) 0.4078(3) 0.2309(3) 0.0209(8) Uani 1 1 d . . . . .
H17 H 0.434676 0.427465 0.252576 0.025 Uiso 1 1 calc R U . . .

loop_
_atom_site_aniso_label
_atom_site_aniso_U_11
_atom_site_aniso_U_22
_atom_site_aniso_U_33
_atom_site_aniso_U_23
_atom_site_aniso_U_13
_atom_site_aniso_U_12
Dy5 0.00583(14) 0.01407(15) 0.01381(15) 0.00030(7) 0.00241(9) -0.00027(7)
Cl2 0.0127(4) 0.0143(4) 0.0216(5) 0.0015(3) 0.0039(3) 0.0013(3)
N2 0.0145(15) 0.0135(16) 0.0173(16) 0.0014(13) 0.0033(12) -0.0015(12)
N3 0.0109(15) 0.0144(15) 0.0148(16) 0.0004(12) 0.0008(12) -0.0002(12)
C2 0.0141(18) 0.0138(18) 0.0144(19) -0.0004(14) 0.0032(15) 0.0042(13)
C14 0.0070(17) 0.0144(19) 0.0173(19) -0.0043(14) -0.0020(14) -0.0019(12)
N4 0.0103(14) 0.0151(16) 0.0165(16) -0.0011(13) 0.0032(11) 0.0028(12)
C15 0.0154(18) 0.0159(19) 0.023(2) 0.0018(15) -0.0019(15) -0.0012(15)
C10 0.0098(17) 0.029(2) 0.017(2) -0.0006(17) -0.0020(14) -0.0006(16)
C3 0.0197(19) 0.019(2) 0.019(2) 0.0009(16) 0.0092(15) 0.0015(16)
C13 0.0109(16) 0.0126(17) 0.0120(17) 0.0028(13) -0.0007(13) 0.0012(13)
N1 0.0088(13) 0.0130(15) 0.0120(15) -0.0006(12) 0.0030(11) 0.0017(11)
C4 0.031(2) 0.021(2) 0.0142(19) -0.0004(16) 0.0080(16) 0.0024(17)
C12 0.0164(18) 0.020(2) 0.0182(19) -0.0009(15) 0.0060(15) -0.0010(15)
C1 0.0077(16) 0.0191(19) 0.0153(18) -0.0017(14) 0.0030(13) 0.0016(14)
C7 0.0096(16) 0.0174(19) 0.0146(18) -0.0019(14) 0.0000(13) -0.0023(14)
C16 0.0191(19) 0.017(2) 0.024(2) -0.0026(16) -0.0034(15) 0.0057(15)
C6 0.0178(19) 0.019(2) 0.020(2) -0.0015(16) 0.0001(15) -0.0032(15)
C18 0.0107(17) 0.025(2) 0.023(2) -0.0056(17) 0.0044(15) 0.0025(16)
C8 0.0098(16) 0.0152(18) 0.0172(19) -0.0021(14) 0.0030(14) 0.0007(13)
C9 0.0098(17) 0.026(2) 0.021(2) 0.0014(16) 0.0010(14) -0.0019(15)
Cl3 0.0136(4) 0.0366(6) 0.0177(5) 0.0016(4) 0.0065(4) 0.0024(3)
C11 0.0134(17) 0.025(2) 0.0154(19) 0.0034(15) 0.0014(14) 0.0055(15)
Cl1 0.0066(4) 0.0253(5) 0.0306(5) -0.0049(4) 0.0002(3) -0.0014(3)
C5 0.027(2) 0.018(2) 0.015(2) -0.0018(15) 0.0000(16) -0.0030(16)
C17 0.0110(17) 0.024(2) 0.026(2) -0.0078(17) 0.0010(15) 0.0042(15)

loop_
_atom_type_symbol
_atom_type_description
_atom_type_scat_dispersion_real
_atom_type_scat_dispersion_imag
_atom_type_scat_source
C C 0.0181 0.0091 'International Tables Vol C Tables 4.2.6.8 and 6.1.1.4'
H H 0.0000 0.0000 'International Tables Vol C Tables 4.2.6.8 and 6.1.1.4'
Cl Cl 0.3639 0.7018 'International Tables Vol C Tables 4.2.6.8 and 6.1.1.4'
Dy Dy -9.8046 9.8477 'International Tables Vol C Tables 4.2.6.8 and 6.1.1.4'
N N 0.0311 0.0180 'International Tables Vol C Tables 4.2.6.8 and 6.1.1.4'

loop_
_exptl_crystal_face_index_h
_exptl_crystal_face_index_k
_exptl_crystal_face_index_l
_exptl_crystal_face_perp_dist
5 -1 -5 0.1191
1 5 8 0.0114
0 -5 -8 0.0358
1 -9 4 0.0056
-6 1 1 0.1380
0 9 -5 0.0535

loop_
_geom_angle_atom_site_label_1
_geom_angle_atom_site_label_2
_geom_angle_atom_site_label_3
_geom_angle
_geom_angle_site_symmetry_1
_geom_angle_site_symmetry_3
_geom_angle_publ_flag
N2 Dy5 Cl2 78.63(8) . . ?
N2 Dy5 N3 110.06(11) . . ?
N2 Dy5 N1 64.39(10) . . ?
N2 Dy5 Cl3 166.86(8) . . ?
N2 Dy5 Cl1 82.17(7) . . ?
N3 Dy5 Cl2 80.51(7) . . ?
N3 Dy5 N1 65.48(10) . . ?
N3 Dy5 Cl3 79.02(8) . . ?
N3 Dy5 Cl1 167.17(8) . . ?
N4 Dy5 Cl2 178.37(8) . . ?
N4 Dy5 N2 99.74(10) . . ?
N4 Dy5 N3 100.05(10) . . ?
N4 Dy5 N1 65.11(10) . . ?
N4 Dy5 Cl3 87.59(8) . . ?
N4 Dy5 Cl1 81.05(7) . . ?
N1 Dy5 Cl2 113.91(7) . . ?
N1 Dy5 Cl3 128.75(7) . . ?
N1 Dy5 Cl1 125.48(7) . . ?
Cl3 Dy5 Cl2 94.02(3) . . ?
Cl3 Dy5 Cl1 88.28(3) . . ?
Cl1 Dy5 Cl2 98.75(3) . . ?
C2 N2 Dy5 119.3(3) . . ?
C2 N2 C6 116.8(3) . . ?
C6 N2 Dy5 123.5(3) . . ?
C12 N3 Dy5 121.4(2) . . ?
C8 N3 Dy5 120.5(2) . . ?
C8 N3 C12 118.1(3) . . ?
N2 C2 C3 123.5(4) . . ?
N2 C2 C1 115.5(3) . . ?
C3 C2 C1 120.9(4) . . ?
N4 C14 C15 122.3(4) . . ?
N4 C14 C13 116.5(3) . . ?
C15 C14 C13 121.1(4) . . ?
C14 N4 Dy5 120.1(2) . . ?
C14 N4 C18 118.1(3) . . ?
C18 N4 Dy5 121.5(3) . . ?
C14 C15 H15 120.3 . . ?
C16 C15 C14 119.4(4) . . ?
C16 C15 H15 120.3 . . ?
C9 C10 H10 120.4 . . ?
C9 C10 C11 119.2(4) . . ?
C11 C10 H10 120.4 . . ?
C2 C3 H3 120.9 . . ?
C4 C3 C2 118.3(4) . . ?
C4 C3 H3 120.9 . . ?
C14 C13 H13A 109.4 . . ?
C14 C13 H13B 109.4 . . ?
H13A C13 H13B 108.0 . . ?
N1 C13 C14 111.3(3) . . ?
N1 C13 H13A 109.4 . . ?
N1 C13 H13B 109.4 . . ?
C13 N1 Dy5 109.8(2) . . ?
C13 N1 C7 108.8(3) . . ?
C1 N1 Dy5 108.4(2) . . ?
C1 N1 C13 109.4(3) . . ?
C1 N1 C7 108.8(3) . . ?
C7 N1 Dy5 111.7(2) . . ?
C3 C4 H4 120.4 . . ?
C5 C4 C3 119.1(4) . . ?
C5 C4 H4 120.4 . . ?
N3 C12 H12 118.5 . . ?
N3 C12 C11 123.0(4) . . ?
C11 C12 H12 118.5 . . ?
C2 C1 H1A 109.5 . . ?
C2 C1 H1B 109.5 . . ?
N1 C1 C2 110.6(3) . . ?
N1 C1 H1A 109.5 . . ?
N1 C1 H1B 109.5 . . ?
H1A C1 H1B 108.1 . . ?
N1 C7 H7A 109.2 . . ?
N1 C7 H7B 109.2 . . ?
N1 C7 C8 112.1(3) . . ?
H7A C7 H7B 107.9 . . ?
C8 C7 H7A 109.2 . . ?
C8 C7 H7B 109.2 . . ?
C15 C16 H16 120.8 . . ?
C15 C16 C17 118.4(4) . . ?
C17 C16 H16 120.8 . . ?
N2 C6 H6 118.4 . . ?
N2 C6 C5 123.3(4) . . ?
C5 C6 H6 118.4 . . ?
N4 C18 H18 118.6 . . ?
N4 C18 C17 122.8(4) . . ?
C17 C18 H18 118.6 . . ?
N3 C8 C7 116.2(3) . . ?
N3 C8 C9 122.1(4) . . ?
C9 C8 C7 121.6(3) . . ?
C10 C9 C8 119.3(4) . . ?
C10 C9 H9 120.4 . . ?
C8 C9 H9 120.4 . . ?
C10 C11 H11 120.9 . . ?
C12 C11 C10 118.3(4) . . ?
C12 C11 H11 120.9 . . ?
C4 C5 C6 119.0(4) . . ?
C4 C5 H5 120.5 . . ?
C6 C5 H5 120.5 . . ?
C16 C17 H17 120.5 . . ?
C18 C17 C16 119.0(4) . . ?
C18 C17 H17 120.5 . . ?

loop_
_geom_bond_atom_site_label_1
_geom_bond_atom_site_label_2
_geom_bond_distance
_geom_bond_site_symmetry_2
_geom_bond_publ_flag
Dy5 Cl2 2.6277(9) . ?
Dy5 N2 2.528(3) . ?
Dy5 N3 2.530(3) . ?
Dy5 N4 2.505(3) . ?
Dy5 N1 2.560(3) . ?
Dy5 Cl3 2.6130(10) . ?
Dy5 Cl1 2.6173(9) . ?
N2 C2 1.341(5) . ?
N2 C6 1.356(5) . ?
N3 C12 1.348(5) . ?
N3 C8 1.347(5) . ?
C2 C3 1.390(6) . ?
C2 C1 1.511(5) . ?
C14 N4 1.338(5) . ?
C14 C15 1.392(5) . ?
C14 C13 1.506(5) . ?
N4 C18 1.352(5) . ?
C15 H15 0.9500 . ?
C15 C16 1.384(6) . ?
C10 H10 0.9500 . ?
C10 C9 1.379(6) . ?
C10 C11 1.390(6) . ?
C3 H3 0.9500 . ?
C3 C4 1.387(6) . ?
C13 H13A 0.9900 . ?
C13 H13B 0.9900 . ?
C13 N1 1.485(4) . ?
N1 C1 1.484(4) . ?
N1 C7 1.486(5) . ?
C4 H4 0.9500 . ?
C4 C5 1.375(6) . ?
C12 H12 0.9500 . ?
C12 C11 1.387(5) . ?
C1 H1A 0.9900 . ?
C1 H1B 0.9900 . ?
C7 H7A 0.9900 . ?
C7 H7B 0.9900 . ?
C7 C8 1.493(5) . ?
C16 H16 0.9500 . ?
C16 C17 1.390(6) . ?
C6 H6 0.9500 . ?
C6 C5 1.379(6) . ?
C18 H18 0.9500 . ?
C18 C17 1.380(6) . ?
C8 C9 1.389(5) . ?
C9 H9 0.9500 . ?
C11 H11 0.9500 . ?
C5 H5 0.9500 . ?
C17 H17 0.9500 . ?

loop_
_geom_torsion_atom_site_label_1
_geom_torsion_atom_site_label_2
_geom_torsion_atom_site_label_3
_geom_torsion_atom_site_label_4
_geom_torsion
_geom_torsion_site_symmetry_1
_geom_torsion_site_symmetry_2
_geom_torsion_site_symmetry_3
_geom_torsion_site_symmetry_4
_geom_torsion_publ_flag
Dy5 N2 C2 C3 172.9(3) . . . . ?
Dy5 N2 C2 C1 -4.8(4) . . . . ?
Dy5 N2 C6 C5 -171.9(3) . . . . ?
Dy5 N3 C12 C11 177.4(3) . . . . ?
Dy5 N3 C8 C7 6.9(4) . . . . ?
Dy5 N3 C8 C9 -177.0(3) . . . . ?
Dy5 N4 C18 C17 -172.3(3) . . . . ?
Dy5 N1 C1 C2 50.6(3) . . . . ?
Dy5 N1 C7 C8 42.5(3) . . . . ?
N2 C2 C3 C4 -0.6(6) . . . . ?
N2 C2 C1 N1 -31.7(5) . . . . ?
N2 C6 C5 C4 -0.6(6) . . . . ?
N3 C12 C11 C10 -0.6(6) . . . . ?
N3 C8 C9 C10 -0.3(6) . . . . ?
C2 N2 C6 C5 -0.3(6) . . . . ?
C2 C3 C4 C5 -0.3(6) . . . . ?
C14 N4 C18 C17 0.7(6) . . . . ?
C14 C15 C16 C17 0.3(6) . . . . ?
C14 C13 N1 Dy5 45.2(3) . . . . ?
C14 C13 N1 C1 164.0(3) . . . . ?
C14 C13 N1 C7 -77.3(3) . . . . ?
N4 C14 C15 C16 -0.6(6) . . . . ?
N4 C14 C13 N1 -28.9(4) . . . . ?
N4 C18 C17 C16 -1.0(6) . . . . ?
C15 C14 N4 Dy5 173.3(3) . . . . ?
C15 C14 N4 C18 0.2(6) . . . . ?
C15 C14 C13 N1 154.1(3) . . . . ?
C15 C16 C17 C18 0.5(6) . . . . ?
C3 C2 C1 N1 150.6(3) . . . . ?
C3 C4 C5 C6 0.9(6) . . . . ?
C13 C14 N4 Dy5 -3.7(4) . . . . ?
C13 C14 N4 C18 -176.8(3) . . . . ?
C13 C14 C15 C16 176.2(4) . . . . ?
C13 N1 C1 C2 -69.1(4) . . . . ?
C13 N1 C7 C8 163.8(3) . . . . ?
N1 C7 C8 N3 -33.4(4) . . . . ?
N1 C7 C8 C9 150.4(4) . . . . ?
C12 N3 C8 C7 -175.5(3) . . . . ?
C12 N3 C8 C9 0.6(6) . . . . ?
C1 C2 C3 C4 176.9(4) . . . . ?
C1 N1 C7 C8 -77.1(4) . . . . ?
C7 N1 C1 C2 172.2(3) . . . . ?
C7 C8 C9 C10 175.6(4) . . . . ?
C6 N2 C2 C3 0.9(6) . . . . ?
C6 N2 C2 C1 -176.7(3) . . . . ?
C8 N3 C12 C11 -0.1(6) . . . . ?
C9 C10 C11 C12 0.8(6) . . . . ?
C11 C10 C9 C8 -0.4(6) . . . . ?

loop_
_exptl_oxdiff_crystal_face_indexfrac_h
_exptl_oxdiff_crystal_face_indexfrac_k
_exptl_oxdiff_crystal_face_indexfrac_l
_exptl_oxdiff_crystal_face_x
_exptl_oxdiff_crystal_face_y
_exptl_oxdiff_crystal_face_z
5.2446 -0.5163 -5.3694 -0.0827 -0.3449 0.9350
0.6605 5.3133 7.5835 0.2303 0.9606 0.1554
-0.0388 -5.2139 -7.9732 -0.2329 -0.9715 -0.0435
0.6936 -9.0757 4.2205 -0.9724 0.2331 -0.0089
-6.4169 1.1180 0.6145 0.3224 -0.1873 -1.1157
0.2909 9.1670 -4.6179 0.9557 -0.2291 0.1846
